data_4305587
loop_
_publ_author_name
'Ru-Yin Li'
'Xin-Yi Wang'
'Tao Liu'
'Hong-Bin Xu'
'Fei Zhao'
'Zhe-Ming Wang'
'Song Gao'

_publ_section_title
;
Synthesis, Structure, and Magnetism of Three Azido-Bridged Co2+ Compounds
with a Flexible Coligand 1,2-(Tetrazole-1-yl)ethane
;
_journal_name_full 'Inorganic Chemistry'
_journal_page_first 8134
_journal_page_last 8142
_journal_paper_doi 10.1021/ic800570a
_journal_volume 47
_journal_year 2008
_chemical_formula_sum 'C4 H6 Co N14'
_chemical_formula_weight 309.16
_chemical_name_systematic
; 
 ? 
;
_space_group_IT_number 2
_symmetry_cell_setting triclinic
_symmetry_space_group_name_Hall '-P 1'
_symmetry_space_group_name_H-M 'P -1'
_atom_sites_solution_hydrogens geom
_atom_sites_solution_primary direct
_atom_sites_solution_secondary difmap
_audit_creation_method SHELXL-97
_cell_angle_alpha 71.807(4)
_cell_angle_beta 87.818(4)
_cell_angle_gamma 81.955(2)
_cell_formula_units_Z 1
_cell_length_a 5.3024(3)
_cell_length_b 6.1218(4)
_cell_length_c 8.6207(5)
_cell_measurement_reflns_used 4163
_cell_measurement_temperature 293(2)
_cell_measurement_theta_max 27.485
_cell_measurement_theta_min 3.395
_cell_volume 263.22(3)
_computing_cell_refinement 'HKL Scalepack (Otwinowski & Minor, 1997)'
_computing_data_collection 'KappaCCD (Nonius B. V., 1998)'
_computing_data_reduction 'HKL Denzo (Otwinowski & Minor, 1997) & maXus (Mackay et al., 1998)'
_computing_molecular_graphics 'Bruker SHELXTL V5.1 (Sheldrick, 1998)'
_computing_publication_material 'SHELXL-97 (Sheldrick, 1997)'
_computing_structure_refinement 'SHELXL-97 (Sheldrick, 1997)'
_computing_structure_solution 'SHELXS-97 (Sheldrick, 1990)'
_diffrn_ambient_temperature 293(2)
_diffrn_detector_area_resol_mean 9
_diffrn_measured_fraction_theta_full 0.989
_diffrn_measured_fraction_theta_max 0.989
_diffrn_measurement_device_type 'NONIUS KappaCCD Diffractometer'
_diffrn_measurement_method CCD
_diffrn_radiation_monochromator graphite
_diffrn_radiation_source 'fine-focus sealed tube'
_diffrn_radiation_type MoK\a
_diffrn_radiation_wavelength 0.71073
_diffrn_reflns_av_R_equivalents 0.0552
_diffrn_reflns_av_sigmaI/netI 0.0575
_diffrn_reflns_limit_h_max 6
_diffrn_reflns_limit_h_min -6
_diffrn_reflns_limit_k_max 7
_diffrn_reflns_limit_k_min -7
_diffrn_reflns_limit_l_max 11
_diffrn_reflns_limit_l_min -11
_diffrn_reflns_number 4325
_diffrn_reflns_theta_full 27.49
_diffrn_reflns_theta_max 27.49
_diffrn_reflns_theta_min 3.54
_exptl_absorpt_coefficient_mu 1.647
_exptl_absorpt_correction_T_max 0.858
_exptl_absorpt_correction_T_min 0.794
_exptl_absorpt_correction_type multi-scan
_exptl_absorpt_process_details '(Blessing, 1995, 1997)'
_exptl_crystal_colour 'dark red'
_exptl_crystal_density_diffrn 1.950
_exptl_crystal_density_method 'not measured'
_exptl_crystal_description sheet
_exptl_crystal_F_000 155
_exptl_crystal_size_max 0.18
_exptl_crystal_size_mid 0.15
_exptl_crystal_size_min 0.1
_refine_diff_density_max 0.291
_refine_diff_density_min -0.471
_refine_diff_density_rms 0.088
_refine_ls_extinction_method none
_refine_ls_goodness_of_fit_ref 0.981
_refine_ls_hydrogen_treatment constr
_refine_ls_matrix_type full
_refine_ls_number_parameters 88
_refine_ls_number_reflns 1190
_refine_ls_number_restraints 0
_refine_ls_restrained_S_all 0.981
_refine_ls_R_factor_all 0.0461
_refine_ls_R_factor_gt 0.0324
_refine_ls_shift/su_max 0.000
_refine_ls_shift/su_mean 0.000
_refine_ls_structure_factor_coef Fsqd
_refine_ls_weighting_details 'calc w=1/[\s^2^(Fo^2^)+(0.0307P)^2^+0.0000P] where P=(Fo^2^+2Fc^2^)/3'
_refine_ls_weighting_scheme calc
_refine_ls_wR_factor_gt 0.0632
_refine_ls_wR_factor_ref 0.0660
_reflns_number_gt 974
_reflns_number_total 1190
_reflns_threshold_expression >2sigma(I)
_cod_data_source_file ic800570a-file002_1.cif
_cod_data_source_block 1-Co
_cod_database_code 4305587

loop_
_symmetry_equiv_pos_as_xyz
'x, y, z'
'-x, -y, -z'

loop_
_atom_site_label
_atom_site_type_symbol
_atom_site_fract_x
_atom_site_fract_y
_atom_site_fract_z
_atom_site_U_iso_or_equiv
_atom_site_adp_type
_atom_site_occupancy
_atom_site_symmetry_multiplicity
_atom_site_calc_flag
_atom_site_refinement_flags
_atom_site_disorder_assembly
_atom_site_disorder_group
Co Co 0.0000 0.0000 0.0000 0.02525(16) Uani 1 2 d S . .
N4 N 0.0787(3) -0.1641(3) -0.18501(19) 0.0278(4) Uani 1 1 d . . .
N7 N 0.0274(3) -0.2958(3) -0.3831(2) 0.0277(4) Uani 1 1 d . . .
N5 N 0.2999(3) -0.1761(3) -0.2677(2) 0.0352(4) Uani 1 1 d . . .
N1 N 0.2963(4) -0.2336(3) 0.1529(2) 0.0363(5) Uani 1 1 d . . .
N6 N 0.2715(4) -0.2559(3) -0.3870(2) 0.0371(5) Uani 1 1 d . . .
N3 N 0.2650(4) 0.2404(3) -0.1023(2) 0.0346(4) Uani 1 1 d . . .
N2 N 0.5159(4) -0.2320(3) 0.12510(18) 0.0257(4) Uani 1 1 d . . .
C1 C -0.0860(4) -0.2404(4) -0.2589(3) 0.0311(5) Uani 1 1 d . . .
H1 H -0.2548 -0.2534 -0.2285 0.037 Uiso 1 1 calc R . .
C2 C -0.0726(5) -0.3842(4) -0.5042(3) 0.0350(5) Uani 1 1 d . . .
H2A H -0.0577 -0.2760 -0.6126 0.042 Uiso 1 1 calc R . .
H2B H -0.2515 -0.3990 -0.4835 0.042 Uiso 1 1 calc R . .

loop_
_atom_site_aniso_label
_atom_site_aniso_U_11
_atom_site_aniso_U_22
_atom_site_aniso_U_33
_atom_site_aniso_U_23
_atom_site_aniso_U_13
_atom_site_aniso_U_12
Co 0.0193(3) 0.0322(2) 0.0275(2) -0.01388(17) -0.00004(15) -0.00372(17)
N4 0.0228(10) 0.0329(10) 0.0332(10) -0.0178(8) 0.0017(8) -0.0048(8)
N7 0.0274(11) 0.0306(9) 0.0294(9) -0.0158(8) -0.0004(7) -0.0032(8)
N5 0.0247(11) 0.0481(11) 0.0428(11) -0.0280(9) 0.0060(8) -0.0082(9)
N1 0.0241(11) 0.0438(11) 0.0372(10) -0.0079(9) 0.0015(8) -0.0038(9)
N6 0.0294(11) 0.0522(12) 0.0394(11) -0.0268(10) 0.0085(8) -0.0112(9)
N3 0.0243(11) 0.0365(11) 0.0421(11) -0.0105(9) 0.0017(8) -0.0054(8)
N2 0.0298(12) 0.0248(9) 0.0229(9) -0.0077(7) -0.0018(7) -0.0033(8)
C1 0.0259(12) 0.0374(12) 0.0376(12) -0.0225(10) 0.0028(9) -0.0052(10)
C2 0.0381(14) 0.0384(12) 0.0346(12) -0.0205(10) -0.0078(10) -0.0020(10)

loop_
_atom_type_symbol
_atom_type_description
_atom_type_scat_dispersion_real
_atom_type_scat_dispersion_imag
_atom_type_scat_source
C C 0.0033 0.0016 'International Tables Vol C Tables 4.2.6.8 and 6.1.1.4'
H H 0.0000 0.0000 'International Tables Vol C Tables 4.2.6.8 and 6.1.1.4'
N N 0.0061 0.0033 'International Tables Vol C Tables 4.2.6.8 and 6.1.1.4'
Co Co 0.3494 0.9721 'International Tables Vol C Tables 4.2.6.8 and 6.1.1.4'

loop_
_geom_angle_atom_site_label_1
_geom_angle_atom_site_label_2
_geom_angle_atom_site_label_3
_geom_angle
_geom_angle_site_symmetry_1
_geom_angle_site_symmetry_3
_geom_angle_publ_flag
N4 Co N4 180.00(4) 2 . ?
N4 Co N3 91.90(7) 2 2 ?
N4 Co N3 88.10(7) . 2 ?
N4 Co N3 88.10(7) 2 . ?
N4 Co N3 91.90(7) . . ?
N3 Co N3 180.00(7) 2 . ?
N4 Co N1 91.12(7) 2 2 ?
N4 Co N1 88.88(7) . 2 ?
N3 Co N1 89.99(7) 2 2 ?
N3 Co N1 90.01(7) . 2 ?
N4 Co N1 88.88(7) 2 . ?
N4 Co N1 91.12(7) . . ?
N3 Co N1 90.01(7) 2 . ?
N3 Co N1 89.99(7) . . ?
N1 Co N1 180.00(14) 2 . ?
C1 N4 N5 105.97(16) . . ?
C1 N4 Co 127.04(15) . . ?
N5 N4 Co 126.23(13) . . ?
C1 N7 N6 108.29(17) . . ?
C1 N7 C2 130.4(2) . . ?
N6 N7 C2 121.31(18) . . ?
N6 N5 N4 110.21(17) . . ?
N2 N1 Co 124.21(14) . . ?
N5 N6 N7 106.63(17) . . ?
N2 N3 Co 137.14(15) 2_655 . ?
N3 N2 N1 177.0(2) 2_655 . ?
N4 C1 N7 108.9(2) . . ?
N4 C1 H1 125.6 . . ?
N7 C1 H1 125.6 . . ?
N7 C2 C2 110.0(2) . 2_544 ?
N7 C2 H2A 109.7 . . ?
C2 C2 H2A 109.7 2_544 . ?
N7 C2 H2B 109.7 . . ?
C2 C2 H2B 109.7 2_544 . ?
H2A C2 H2B 108.2 . . ?

loop_
_geom_bond_atom_site_label_1
_geom_bond_atom_site_label_2
_geom_bond_distance
_geom_bond_site_symmetry_2
_geom_bond_publ_flag
Co N4 2.1351(16) 2 ?
Co N4 2.1351(16) . ?
Co N3 2.1427(18) 2 ?
Co N3 2.1427(18) . ?
Co N1 2.1454(18) 2 ?
Co N1 2.1454(18) . ?
N4 C1 1.315(3) . ?
N4 N5 1.354(2) . ?
N7 C1 1.321(3) . ?
N7 N6 1.348(2) . ?
N7 C2 1.462(3) . ?
N5 N6 1.291(2) . ?
N1 N2 1.180(2) . ?
N3 N2 1.168(2) 2_655 ?
N2 N3 1.168(2) 2_655 ?
C1 H1 0.9300 . ?
C2 C2 1.497(4) 2_544 ?
C2 H2A 0.9700 . ?
C2 H2B 0.9700 . ?
